data_7223109
loop_
_publ_author_name
'chu, wenyi'
'Sun, Qingyan'
'Yao, Xu'
'Yan, Pengfei'
'An, Guanghui'
'Li, Guangming'

_publ_section_title
;
 Luminescent single molecule magnets of a series of \b-diketone dysprosium
 complexes
;
_journal_name_full 'RSC Adv.'
_journal_paper_doi 10.1039/C5RA17358B
_journal_year 2015
_chemical_formula_moiety 'C25 H20 Dy F9 N2 O6 '
_chemical_formula_sum 'C25 H20 Dy F9 N2 O6'
_chemical_formula_weight 777.93
_chemical_name_systematic
;
 ?
;
_space_group_IT_number 2
_symmetry_cell_setting triclinic
_symmetry_space_group_name_Hall '-P 1'
_symmetry_space_group_name_H-M 'P -1'
_atom_sites_solution_hydrogens geom
_atom_sites_solution_primary direct
_atom_sites_solution_secondary difmap
_audit_creation_method SHELXL-97
_audit_update_record
;
2014-12-05 deposited with the CCDC.
2015-10-30 downloaded from the CCDC.
;
_cell_angle_alpha 93.487(5)
_cell_angle_beta 107.140(5)
_cell_angle_gamma 111.979(5)
_cell_formula_units_Z 4
_cell_length_a 12.286(5)
_cell_length_b 15.177(5)
_cell_length_c 17.897(5)
_cell_measurement_temperature 293(2)
_cell_volume 2901.5(17)
_computing_cell_refinement 'Bruker FRAMBO'
_computing_data_collection 'Bruker FRAMBO'
_computing_data_reduction 'Bruker SHELXTL'
_computing_molecular_graphics 'Bruker SHELXTL'
_computing_publication_material 'Bruker SHELXTL'
_computing_structure_refinement 'SHELXL-97 (Sheldrick, 1997)'
_computing_structure_solution 'Bruker SHELXTL'
_diffrn_ambient_temperature 293(2)
_diffrn_measured_fraction_theta_full 0.997
_diffrn_measured_fraction_theta_max 0.997
_diffrn_radiation_monochromator graphite
_diffrn_radiation_source 'fine-focus sealed tube'
_diffrn_radiation_type MoK\a
_diffrn_radiation_wavelength 0.71069
_diffrn_reflns_av_R_equivalents 0.0378
_diffrn_reflns_av_sigmaI/netI 0.0506
_diffrn_reflns_limit_h_max 12
_diffrn_reflns_limit_h_min -14
_diffrn_reflns_limit_k_max 18
_diffrn_reflns_limit_k_min -18
_diffrn_reflns_limit_l_max 21
_diffrn_reflns_limit_l_min -21
_diffrn_reflns_number 21727
_diffrn_reflns_theta_full 25.00
_diffrn_reflns_theta_max 25.00
_diffrn_reflns_theta_min 3.34
_exptl_absorpt_coefficient_mu 2.674
_exptl_absorpt_correction_T_max 0.706
_exptl_absorpt_correction_T_min 0.515
_exptl_absorpt_correction_type multi-scan
_exptl_absorpt_process_details sadabs(Sheldrick,1996)
_exptl_crystal_colour colorless
_exptl_crystal_density_diffrn 1.781
_exptl_crystal_density_method 'not measured'
_exptl_crystal_description block
_exptl_crystal_F_000 1516
_exptl_crystal_size_max 0.3
_exptl_crystal_size_mid 0.21
_exptl_crystal_size_min 0.13
_refine_diff_density_max 6.167
_refine_diff_density_min -1.575
_refine_diff_density_rms 0.251
_refine_ls_extinction_method none
_refine_ls_goodness_of_fit_ref 1.080
_refine_ls_hydrogen_treatment constr
_refine_ls_matrix_type full
_refine_ls_number_parameters 759
_refine_ls_number_reflns 10216
_refine_ls_number_restraints 13
_refine_ls_restrained_S_all 1.079
_refine_ls_R_factor_all 0.1035
_refine_ls_R_factor_gt 0.0832
_refine_ls_shift/su_max 0.001
_refine_ls_shift/su_mean 0.000
_refine_ls_structure_factor_coef Fsqd
_refine_ls_weighting_details 'calc w=1/[\s^2^(Fo^2^)+(0.1565P)^2^+14.7801P] where P=(Fo^2^+2Fc^2^)/3'
_refine_ls_weighting_scheme calc
_refine_ls_wR_factor_gt 0.2177
_refine_ls_wR_factor_ref 0.2494
_reflns_number_gt 7768
_reflns_number_total 10216
_reflns_threshold_expression >2sigma(I)
_cod_data_source_file c5ra17358b2.cif
_cod_data_source_block 123
_cod_original_formula_sum 'C25 H20 Dy F9 N2 O6 '
_cod_database_code 7223109

loop_
_symmetry_equiv_pos_as_xyz
'x, y, z'
'-x, -y, -z'

loop_
_atom_site_label
_atom_site_type_symbol
_atom_site_fract_x
_atom_site_fract_y
_atom_site_fract_z
_atom_site_U_iso_or_equiv
_atom_site_adp_type
_atom_site_occupancy
_atom_site_symmetry_multiplicity
_atom_site_calc_flag
_atom_site_refinement_flags
C1 C -0.6546(14) 0.2700(15) 0.3448(12) 0.104(6) Uani 1 1 d .
H1A H -0.6569 0.2344 0.2978 0.156 Uiso 1 1 calc R
H1B H -0.6513 0.3325 0.3357 0.156 Uiso 1 1 calc R
H1C H -0.7284 0.2353 0.3571 0.156 Uiso 1 1 calc R
C2 C -0.5419(12) 0.2822(10) 0.4128(9) 0.066(4) Uani 1 1 d .
C3 C -0.5216(14) 0.3321(12) 0.4878(11) 0.081(4) Uani 1 1 d .
H3 H -0.5749 0.3608 0.4922 0.097 Uiso 1 1 calc R
C4 C -0.4242(13) 0.3402(10) 0.5557(10) 0.068(4) Uani 1 1 d .
C5 C -0.4173(18) 0.3904(14) 0.6325(13) 0.089(5) Uani 1 1 d .
C6 C -0.2877(17) 0.2050(13) 0.2001(9) 0.091(5) Uani 1 1 d .
H6A H -0.3413 0.2386 0.1889 0.136 Uiso 1 1 calc R
H6B H -0.3340 0.1386 0.1731 0.136 Uiso 1 1 calc R
H6C H -0.2188 0.2350 0.1819 0.136 Uiso 1 1 calc R
C7 C -0.2363(12) 0.2095(9) 0.2932(7) 0.057(3) Uani 1 1 d .
C8 C -0.1548(17) 0.1642(11) 0.3211(9) 0.078(4) Uani 1 1 d .
H8 H -0.1362 0.1312 0.2846 0.094 Uiso 1 1 calc R
C9 C -0.1008(13) 0.1680(9) 0.4032(9) 0.063(3) Uani 1 1 d .
C10 C -0.019(2) 0.1167(15) 0.4235(11) 0.091(5) Uani 1 1 d .
C11 C -0.2068(16) 0.5881(11) 0.4593(11) 0.092(5) Uani 1 1 d .
H11A H -0.2706 0.5637 0.4076 0.138 Uiso 1 1 calc R
H11B H -0.1318 0.6353 0.4551 0.138 Uiso 1 1 calc R
H11C H -0.2345 0.6177 0.4946 0.138 Uiso 1 1 calc R
C13 C -0.1802(12) 0.5034(9) 0.4927(9) 0.060(3) Uani 1 1 d .
C14 C -0.0909(12) 0.5233(9) 0.5679(8) 0.060(3) Uani 1 1 d .
H14 H -0.0545 0.5856 0.5981 0.072 Uiso 1 1 calc R
C15 C -0.0541(12) 0.4531(14) 0.5994(7) 0.073(3) Uani 1 1 d U
C17 C -0.0132(17) -0.0868(11) 0.8303(9) 0.086(5) Uani 1 1 d .
H17A H -0.0509 -0.0619 0.7866 0.128 Uiso 1 1 calc R
H17B H -0.0773 -0.1355 0.8436 0.128 Uiso 1 1 calc R
H17C H 0.0377 -0.1146 0.8153 0.128 Uiso 1 1 calc R
C18 C 0.0679(13) -0.0048(9) 0.9022(8) 0.061(3) Uani 1 1 d .
C19 C 0.1308(12) -0.0248(9) 0.9716(8) 0.062(3) Uani 1 1 d .
H19 H 0.1289 -0.0866 0.9716 0.074 Uiso 1 1 calc R
C20 C 0.1982(11) 0.0448(9) 1.0428(7) 0.051(3) Uani 1 1 d .
C31 C -0.1630(19) 0.2955(17) 0.8543(15) 0.134(9) Uani 1 1 d .
H31A H -0.1309 0.3272 0.8158 0.201 Uiso 1 1 calc R
H31B H -0.2052 0.3290 0.8731 0.201 Uiso 1 1 calc R
H31C H -0.2207 0.2298 0.8300 0.201 Uiso 1 1 calc R
C32 C -0.0457(13) 0.2961(10) 0.9304(11) 0.075(4) Uani 1 1 d .
C33 C -0.0221(17) 0.3386(12) 1.0083(12) 0.089(5) Uani 1 1 d .
H33 H -0.0673 0.3725 1.0181 0.106 Uiso 1 1 calc R
C34 C 0.0708(13) 0.3295(10) 1.0718(10) 0.067(4) Uani 1 1 d .
C36 C 0.200(2) 0.2276(18) 0.7045(10) 0.132(9) Uani 1 1 d .
H36A H 0.1480 0.2622 0.6978 0.199 Uiso 1 1 calc R
H36B H 0.1548 0.1650 0.6701 0.199 Uiso 1 1 calc R
H36C H 0.2728 0.2632 0.6912 0.199 Uiso 1 1 calc R
C37 C 0.2421(14) 0.2149(10) 0.7932(8) 0.073(4) Uani 1 1 d .
C38 C 0.3197(17) 0.1660(13) 0.8139(9) 0.090(5) Uani 1 1 d .
H38 H 0.3372 0.1368 0.7744 0.107 Uiso 1 1 calc R
C39 C 0.3702(14) 0.1606(10) 0.8916(12) 0.079(5) Uani 1 1 d .
C40 C 0.4576(18) 0.1101(15) 0.9116(19) 0.124(10) Uani 1 1 d .
C41 C -0.1720(13) 0.1943(11) 0.6445(7) 0.077(4) Uani 1 1 d .
H41 H -0.1434 0.2603 0.6632 0.093 Uiso 1 1 calc R
C42 C -0.1390(13) 0.1341(13) 0.6944(8) 0.086(5) Uani 1 1 d .
H42 H -0.0892 0.1600 0.7475 0.104 Uiso 1 1 calc R
C43 C -0.1785(19) 0.0390(14) 0.6663(10) 0.092(5) Uani 1 1 d .
H43 H -0.1521 0.0015 0.7004 0.111 Uiso 1 1 calc R
C44 C -0.2539(15) -0.0037(12) 0.5915(9) 0.079(4) Uani 1 1 d .
H44 H -0.2816 -0.0697 0.5733 0.094 Uiso 1 1 calc R
C45 C -0.2902(11) 0.0578(8) 0.5404(7) 0.048(3) Uani 1 1 d .
C46 C -0.3745(10) 0.0190(8) 0.4583(7) 0.047(2) Uani 1 1 d .
C47 C -0.4365(15) -0.0798(9) 0.4268(9) 0.075(4) Uani 1 1 d .
H47 H -0.4245 -0.1242 0.4584 0.090 Uiso 1 1 calc R
C48 C -0.5160(16) -0.1118(10) 0.3484(10) 0.089(5) Uani 1 1 d .
H48 H -0.5560 -0.1773 0.3253 0.106 Uiso 1 1 calc R
C49 C -0.5336(13) -0.0420(9) 0.3056(8) 0.069(3) Uani 1 1 d .
H49 H -0.5862 -0.0605 0.2527 0.082 Uiso 1 1 calc R
C50 C -0.4765(11) 0.0494(9) 0.3394(8) 0.062(3) Uani 1 1 d .
H50 H -0.4932 0.0936 0.3093 0.074 Uiso 1 1 calc R
C51 C 0.4504(11) 0.3077(11) 1.1411(7) 0.072(4) Uani 1 1 d .
H51 H 0.4307 0.2417 1.1315 0.087 Uiso 1 1 calc R
C52 C 0.5383(14) 0.3685(13) 1.2155(8) 0.084(5) Uani 1 1 d .
H52 H 0.5752 0.3421 1.2558 0.101 Uiso 1 1 calc R
C53 C 0.5660(15) 0.4603(12) 1.2262(10) 0.083(5) Uani 1 1 d .
H53 H 0.6268 0.4989 1.2738 0.100 Uiso 1 1 calc R
C55 C 0.5140(11) 0.5027(11) 1.1741(8) 0.069(4) Uani 1 1 d .
H55 H 0.5322 0.5683 1.1858 0.083 Uiso 1 1 calc R
C56 C 0.4264(9) 0.4427(8) 1.0974(6) 0.044(2) Uani 1 1 d .
C57 C 0.3657(10) 0.4814(8) 1.0326(7) 0.046(2) Uani 1 1 d .
C58 C 0.4027(14) 0.5804(9) 1.0348(9) 0.076(4) Uani 1 1 d .
H58 H 0.4669 0.6248 1.0787 0.091 Uiso 1 1 calc R
C59 C 0.3421(15) 0.6120(10) 0.9701(10) 0.081(4) Uani 1 1 d .
H59 H 0.3645 0.6777 0.9701 0.097 Uiso 1 1 calc R
C60 C 0.2492(13) 0.5438(9) 0.9071(8) 0.066(3) Uani 1 1 d .
H60 H 0.2047 0.5628 0.8643 0.079 Uiso 1 1 calc R
C61 C 0.2219(12) 0.4496(9) 0.9066(7) 0.062(3) Uani 1 1 d .
H61 H 0.1620 0.4052 0.8613 0.074 Uiso 1 1 calc R
C64 C 0.0365(14) 0.4856(9) 0.6848(8) 0.068(4) Uani 1 1 d .
C66 C 0.2684(13) 0.0128(9) 1.1138(11) 0.080(5) Uani 1 1 d .
C70 C 0.096(3) 0.3834(19) 1.1496(15) 0.133(8) Uani 1 1 d DU
N1 N 0.3958(8) 0.3498(6) 1.0840(5) 0.047(2) Uani 1 1 d .
N2 N 0.2745(8) 0.4163(7) 0.9663(5) 0.048(2) Uani 1 1 d .
N3 N -0.3973(8) 0.0838(7) 0.4127(5) 0.047(2) Uani 1 1 d .
N4 N -0.2490(9) 0.1521(7) 0.5661(5) 0.049(2) Uani 1 1 d .
O1 O -0.2358(7) 0.4225(5) 0.4468(5) 0.056(2) Uani 1 1 d .
O2 O -0.0875(7) 0.3679(5) 0.5696(5) 0.055(2) Uani 1 1 d .
O3 O -0.1169(7) 0.2098(6) 0.4562(5) 0.0541(19) Uani 1 1 d .
O4 O -0.2743(8) 0.2510(6) 0.3346(4) 0.0527(19) Uani 1 1 d .
O5 O -0.4724(7) 0.2468(6) 0.3984(5) 0.061(2) Uani 1 1 d .
O6 O -0.3433(7) 0.3075(6) 0.5606(5) 0.0545(19) Uani 1 1 d .
O7 O 0.0097(7) 0.2514(6) 0.9065(5) 0.058(2) Uani 1 1 d .
O8 O 0.1362(8) 0.2872(6) 1.0669(5) 0.058(2) Uani 1 1 d .
O9 O 0.2036(8) 0.2507(6) 0.8389(5) 0.064(2) Uani 1 1 d .
O10 O 0.3544(8) 0.1943(6) 0.9530(5) 0.059(2) Uani 1 1 d .
O11 O 0.0712(8) 0.0787(6) 0.8946(5) 0.056(2) Uani 1 1 d .
O12 O 0.2136(8) 0.1313(5) 1.0563(4) 0.0549(19) Uani 1 1 d .
F1A F -0.343(3) 0.374(2) 0.6956(17) 0.133(8) Uiso 0.50 1 d P
F1B F -0.292(4) 0.457(3) 0.673(3) 0.208(16) Uiso 0.50 1 d P
F2A F -0.472(3) 0.449(2) 0.6267(17) 0.134(8) Uiso 0.50 1 d P
F2B F -0.524(3) 0.365(2) 0.6442(19) 0.146(9) Uiso 0.50 1 d P
F3A F -0.371(3) 0.487(2) 0.6369(17) 0.139(9) Uiso 0.50 1 d P
F3B F -0.446(5) 0.340(3) 0.681(3) 0.198(15) Uiso 0.50 1 d P
F7A F -0.0246(16) 0.4473(13) 0.7335(10) 0.078(4) Uiso 0.50 1 d P
F7B F 0.020(3) 0.419(2) 0.7273(18) 0.141(10) Uiso 0.50 1 d P
F8 F 0.0786(15) 0.5756(12) 0.7164(9) 0.162(5) Uiso 1 1 d .
F9A F 0.120(2) 0.4433(18) 0.6953(14) 0.108(6) Uiso 0.50 1 d P
F9B F 0.151(3) 0.500(2) 0.6848(18) 0.149(10) Uiso 0.50 1 d P
F10A F 0.079(3) 0.165(2) 0.4800(19) 0.128(8) Uiso 0.50 1 d P
F10B F 0.014(4) 0.116(3) 0.500(2) 0.168(12) Uiso 0.50 1 d P
F11A F 0.001(3) 0.074(2) 0.3657(18) 0.133(9) Uiso 0.50 1 d P
F11B F -0.064(3) 0.033(3) 0.376(2) 0.150(11) Uiso 0.50 1 d P
F12A F -0.072(3) 0.044(2) 0.4562(19) 0.137(9) Uiso 0.50 1 d P
F12B F 0.082(4) 0.161(3) 0.404(3) 0.200(15) Uiso 0.50 1 d P
F13A F 0.561(4) 0.161(3) 0.951(3) 0.183(14) Uiso 0.50 1 d P
F13B F 0.547(4) 0.156(3) 0.879(3) 0.180(13) Uiso 0.50 1 d P
F14A F 0.450(2) 0.059(2) 0.8437(15) 0.117(7) Uiso 0.50 1 d P
F14B F 0.521(4) 0.130(3) 0.988(2) 0.155(12) Uiso 0.50 1 d P
F15A F 0.421(3) 0.042(2) 0.951(2) 0.144(10) Uiso 0.50 1 d P
F15B F 0.400(3) 0.019(3) 0.874(2) 0.159(11) Uiso 0.50 1 d P
F16A F 0.2629(18) -0.0809(13) 1.0942(11) 0.085(5) Uiso 0.50 1 d P
F16B F 0.221(2) -0.0720(18) 1.1225(15) 0.117(7) Uiso 0.50 1 d P
F17A F 0.381(3) 0.080(2) 1.1548(19) 0.141(10) Uiso 0.50 1 d P
F17B F 0.3924(17) 0.0505(14) 1.1189(11) 0.084(5) Uiso 0.50 1 d P
F18A F 0.213(3) 0.005(2) 1.1706(18) 0.138(9) Uiso 0.50 1 d P
F18B F 0.276(2) 0.0619(19) 1.1844(15) 0.112(7) Uiso 0.50 1 d P
F97 F 0.022(3) 0.427(2) 1.138(2) 0.322(16) Uiso 1 1 d D
F98 F 0.072(3) 0.322(2) 1.1936(19) 0.323(16) Uiso 1 1 d D
F99 F 0.208(3) 0.444(3) 1.188(3) 0.53(3) Uiso 1 1 d D
Dy1A Dy -0.26628(4) 0.26413(3) 0.46669(3) 0.0366(2) Uani 0.90 1 d P
Dy1B Dy -0.2080(7) 0.2581(6) 0.5332(3) 0.0675(19) Uani 0.10 1 d PU
Dy2A Dy 0.19791(5) 0.23573(3) 0.96821(3) 0.0367(2) Uani 0.90 1 d P
Dy2B Dy 0.2694(8) 0.2397(7) 1.0316(3) 0.086(3) Uani 0.10 1 d P

loop_
_atom_site_aniso_label
_atom_site_aniso_U_11
_atom_site_aniso_U_22
_atom_site_aniso_U_33
_atom_site_aniso_U_23
_atom_site_aniso_U_13
_atom_site_aniso_U_12
C1 0.050(8) 0.137(16) 0.114(14) 0.034(12) 0.016(9) 0.034(10)
C2 0.055(7) 0.068(8) 0.090(10) 0.034(8) 0.024(7) 0.039(7)
C3 0.068(9) 0.093(11) 0.097(12) 0.020(9) 0.026(8) 0.051(8)
C4 0.057(8) 0.053(7) 0.096(11) 0.011(7) 0.035(8) 0.018(6)
C5 0.088(12) 0.085(11) 0.113(14) 0.015(10) 0.059(11) 0.039(10)
C6 0.104(12) 0.102(12) 0.050(8) -0.004(8) 0.031(8) 0.025(10)
C7 0.063(7) 0.059(7) 0.039(6) 0.009(5) 0.019(5) 0.014(6)
C8 0.120(13) 0.086(10) 0.055(8) 0.010(7) 0.040(8) 0.064(10)
C9 0.068(8) 0.056(7) 0.085(10) 0.012(7) 0.044(8) 0.033(6)
C10 0.103(13) 0.104(13) 0.068(10) 0.003(9) 0.026(10) 0.050(11)
C11 0.078(10) 0.057(8) 0.128(15) 0.008(9) 0.009(10) 0.038(8)
C13 0.052(7) 0.041(6) 0.085(9) 0.008(6) 0.024(7) 0.016(6)
C14 0.057(7) 0.040(6) 0.066(8) -0.005(5) 0.017(6) 0.008(5)
C15 0.057(7) 0.148(7) 0.030(6) 0.021(7) 0.016(5) 0.058(6)
C17 0.116(13) 0.070(9) 0.062(9) -0.010(7) 0.031(9) 0.032(9)
C18 0.067(8) 0.041(6) 0.076(9) 0.013(6) 0.037(7) 0.015(6)
C19 0.064(8) 0.042(6) 0.080(9) 0.012(6) 0.026(7) 0.023(6)
C20 0.047(6) 0.057(7) 0.058(7) 0.027(6) 0.022(5) 0.025(5)
C31 0.105(15) 0.17(2) 0.19(2) 0.104(19) 0.058(15) 0.115(16)
C32 0.051(7) 0.062(8) 0.123(14) 0.041(9) 0.032(8) 0.028(7)
C33 0.096(12) 0.079(10) 0.110(14) 0.003(9) 0.039(11) 0.055(10)
C34 0.062(8) 0.053(7) 0.089(10) -0.002(7) 0.030(7) 0.025(6)
C36 0.127(17) 0.19(2) 0.049(9) 0.021(12) 0.038(10) 0.020(15)
C37 0.077(9) 0.067(8) 0.057(8) -0.001(6) 0.033(7) 0.004(7)
C38 0.107(13) 0.107(13) 0.053(9) -0.001(8) 0.037(9) 0.037(11)
C39 0.066(9) 0.048(7) 0.127(14) 0.001(8) 0.058(10) 0.013(6)
C40 0.071(11) 0.078(12) 0.21(3) -0.042(15) 0.060(15) 0.018(10)
C41 0.085(10) 0.080(9) 0.031(6) 0.010(6) -0.006(6) 0.015(8)
C42 0.063(9) 0.117(13) 0.047(8) 0.033(8) -0.002(6) 0.016(8)
C43 0.121(15) 0.089(12) 0.072(11) 0.030(9) 0.018(10) 0.057(11)
C44 0.089(11) 0.090(10) 0.067(9) 0.043(8) 0.021(8) 0.049(9)
C45 0.048(6) 0.048(6) 0.046(6) 0.010(5) 0.015(5) 0.019(5)
C46 0.045(6) 0.040(6) 0.052(6) 0.014(5) 0.019(5) 0.012(5)
C47 0.096(11) 0.042(7) 0.076(10) 0.013(6) 0.023(8) 0.022(7)
C48 0.103(12) 0.047(8) 0.083(11) 0.000(7) 0.013(9) 0.013(8)
C49 0.072(9) 0.055(8) 0.066(8) 0.005(6) 0.016(7) 0.019(7)
C50 0.049(7) 0.056(7) 0.060(8) 0.015(6) 0.006(6) 0.009(6)
C51 0.045(7) 0.086(9) 0.048(7) 0.020(6) -0.021(5) 0.014(6)
C52 0.072(9) 0.112(13) 0.055(8) 0.029(8) 0.002(7) 0.036(9)
C53 0.079(10) 0.078(10) 0.062(9) -0.006(8) -0.010(7) 0.030(9)
C55 0.041(6) 0.068(8) 0.066(9) -0.006(7) -0.005(6) 0.009(6)
C56 0.035(5) 0.053(6) 0.039(6) 0.008(5) 0.009(4) 0.015(5)
C57 0.037(5) 0.039(5) 0.060(7) 0.006(5) 0.016(5) 0.013(5)
C58 0.082(10) 0.038(6) 0.085(10) 0.000(6) 0.014(8) 0.012(6)
C59 0.091(11) 0.043(7) 0.094(11) 0.024(7) 0.015(9) 0.023(7)
C60 0.078(9) 0.045(7) 0.063(8) 0.016(6) 0.016(7) 0.019(6)
C61 0.062(8) 0.053(7) 0.047(7) 0.012(6) 0.004(6) 0.008(6)
C64 0.076(9) 0.039(6) 0.062(8) -0.005(6) 0.022(7) -0.002(6)
C66 0.051(7) 0.042(7) 0.132(15) 0.036(8) 0.010(8) 0.015(6)
C70 0.133(8) 0.133(8) 0.133(8) 0.0255(19) 0.046(3) 0.055(3)
N1 0.041(5) 0.051(5) 0.030(4) -0.001(4) -0.007(4) 0.014(4)
N2 0.037(5) 0.047(5) 0.047(5) 0.008(4) 0.010(4) 0.008(4)
N3 0.041(5) 0.047(5) 0.047(5) 0.012(4) 0.011(4) 0.014(4)
N4 0.055(5) 0.054(5) 0.026(4) 0.007(4) -0.002(4) 0.019(4)
O1 0.055(5) 0.039(4) 0.056(5) 0.000(4) 0.008(4) 0.012(4)
O2 0.047(4) 0.040(4) 0.055(5) -0.006(4) -0.003(4) 0.013(3)
O3 0.057(5) 0.059(5) 0.052(5) 0.009(4) 0.013(4) 0.035(4)
O4 0.063(5) 0.056(5) 0.039(4) 0.014(3) 0.015(4) 0.026(4)
O5 0.049(5) 0.064(5) 0.053(5) 0.010(4) 0.000(4) 0.021(4)
O6 0.050(4) 0.072(5) 0.050(5) 0.014(4) 0.019(4) 0.032(4)
O7 0.047(4) 0.058(5) 0.058(5) 0.011(4) 0.007(4) 0.018(4)
O8 0.056(5) 0.059(5) 0.061(5) 0.008(4) 0.019(4) 0.028(4)
O9 0.075(6) 0.064(5) 0.042(5) 0.015(4) 0.017(4) 0.019(4)
O10 0.059(5) 0.066(5) 0.058(5) 0.003(4) 0.020(4) 0.032(4)
O11 0.066(5) 0.046(4) 0.055(5) 0.015(4) 0.017(4) 0.022(4)
O12 0.075(5) 0.047(4) 0.041(4) 0.017(3) 0.014(4) 0.026(4)
Dy1A 0.0369(3) 0.0392(3) 0.0299(3) 0.0044(2) 0.0038(2) 0.0175(2)
Dy1B 0.113(5) 0.123(5) 0.025(3) 0.029(3) 0.029(3) 0.105(5)
Dy2A 0.0403(3) 0.0363(3) 0.0307(3) 0.0059(2) 0.0055(2) 0.0179(2)
Dy2B 0.141(7) 0.178(8) 0.023(3) 0.035(4) 0.031(3) 0.149(7)

loop_
_atom_type_symbol
_atom_type_description
_atom_type_scat_dispersion_real
_atom_type_scat_dispersion_imag
_atom_type_scat_source
C C 0.0033 0.0016 'International Tables Vol C Tables 4.2.6.8 and 6.1.1.4'
H H 0.0000 0.0000 'International Tables Vol C Tables 4.2.6.8 and 6.1.1.4'
N N 0.0061 0.0033 'International Tables Vol C Tables 4.2.6.8 and 6.1.1.4'
O O 0.0106 0.0060 'International Tables Vol C Tables 4.2.6.8 and 6.1.1.4'
F F 0.0171 0.0103 'International Tables Vol C Tables 4.2.6.8 and 6.1.1.4'
Dy Dy -0.1892 4.4098 'International Tables Vol C Tables 4.2.6.8 and 6.1.1.4'

loop_
_geom_angle_atom_site_label_1
_geom_angle_atom_site_label_2
_geom_angle_atom_site_label_3
_geom_angle
O5 C2 C3 124.8(13)
O5 C2 C1 116.6(15)
C3 C2 C1 118.5(13)
C4 C3 C2 122.2(13)
O6 C4 C3 127.5(14)
O6 C4 C5 115.6(15)
C3 C4 C5 116.9(14)
F3B C5 F2A 108(3)
F3B C5 F2B 56(2)
F2A C5 F2B 60.1(19)
F3B C5 F1A 51(2)
F2A C5 F1A 131(2)
F2B C5 F1A 105(2)
F3B C5 F3A 132(3)
F2A C5 F3A 49.2(17)
F2B C5 F3A 107(2)
F1A C5 F3A 107(2)
F3B C5 F1B 105(3)
F2A C5 F1B 100(3)
F2B C5 F1B 137(3)
F1A C5 F1B 58(2)
F3A C5 F1B 54(2)
F3B C5 C4 117(3)
F2A C5 C4 116(2)
F2B C5 C4 115(2)
F1A C5 C4 112.5(17)
F3A C5 C4 110.5(19)
F1B C5 C4 109(2)
O4 C7 C8 126.0(11)
O4 C7 C6 116.3(12)
C8 C7 C6 117.6(12)
C9 C8 C7 121.4(12)
O3 C9 C8 125.2(13)
O3 C9 C10 119.3(14)
C8 C9 C10 115.5(13)
F10A C10 F11B 135(3)
F10A C10 F10B 47.7(19)
F11B C10 F10B 116(3)
F10A C10 F11A 112(2)
F11B C10 F11A 39.5(17)
F10B C10 F11A 131(3)
F10A C10 F12B 64(2)
F11B C10 F12B 98(3)
F10B C10 F12B 110(3)
F11A C10 F12B 59(2)
F10A C10 F12A 100(2)
F11B C10 F12A 68(2)
F10B C10 F12A 55(2)
F11A C10 F12A 103(2)
F12B C10 F12A 142(3)
F10A C10 C9 112(2)
F11B C10 C9 113(2)
F10B C10 C9 109(2)
F11A C10 C9 119(2)
F12B C10 C9 110(2)
F12A C10 C9 108.0(19)
O1 C13 C14 124.8(12)
O1 C13 C11 116.4(13)
C14 C13 C11 118.6(12)
C13 C14 C15 122.2(12)
O2 C15 C14 129.8(12)
O2 C15 C64 115.2(13)
C14 C15 C64 114.9(15)
O2 C15 Dy1B 19.8(6)
C14 C15 Dy1B 118.8(9)
C64 C15 Dy1B 121.9(10)
O11 C18 C19 123.6(12)
O11 C18 C17 117.4(13)
C19 C18 C17 119.0(12)
C18 C19 C20 122.5(11)
O12 C20 C19 129.6(11)
O12 C20 C66 114.1(11)
C19 C20 C66 116.3(11)
O12 C20 Dy2B 20.0(5)
C19 C20 Dy2B 117.8(8)
C66 C20 Dy2B 121.7(8)
O7 C32 C33 128.5(14)
O7 C32 C31 110.1(16)
C33 C32 C31 121.4(14)
C32 C33 C34 119.3(13)
O8 C34 C33 126.7(14)
O8 C34 C70 118.0(17)
C33 C34 C70 115.1(15)
O9 C37 C38 126.2(14)
O9 C37 C36 116.4(17)
C38 C37 C36 117.4(15)
C39 C38 C37 120.8(14)
O10 C39 C38 128.1(15)
O10 C39 C40 113.0(19)
C38 C39 C40 118.9(18)
F13A C40 F15A 106(4)
F13A C40 F14B 46(3)
F15A C40 F14B 64(3)
F13A C40 F15B 134(3)
F15A C40 F15B 61(2)
F14B C40 F15B 119(4)
F13A C40 F14A 112(3)
F15A C40 F14A 102(2)
F14B C40 F14A 138(3)
F15B C40 F14A 43.4(17)
F13A C40 F13B 58(3)
F15A C40 F13B 145(3)
F14B C40 F13B 103(3)
F15B C40 F13B 106(3)
F14A C40 F13B 64(2)
F13A C40 C39 115(3)
F15A C40 C39 111(2)
F14B C40 C39 112(2)
F15B C40 C39 111(2)
F14A C40 C39 110(2)
F13B C40 C39 104(3)
N4 C41 C42 117.7(13)
N4 C41 Dy1B 48.3(6)
C42 C41 Dy1B 158.4(13)
C43 C42 C41 120.8(14)
C44 C43 C42 122.8(15)
C43 C44 C45 116.6(16)
N4 C45 C44 121.6(12)
N4 C45 C46 116.9(10)
C44 C45 C46 121.5(12)
N4 C45 Dy1B 22.1(5)
C44 C45 Dy1B 138.8(10)
C46 C45 Dy1B 98.0(7)
N3 C46 C47 119.8(11)
N3 C46 C45 117.4(10)
C47 C46 C45 122.7(11)
C48 C47 C46 119.7(13)
C47 C48 C49 117.2(13)
C50 C49 C48 120.3(14)
C49 C50 N3 125.0(13)
N1 C51 C52 118.1(13)
N1 C51 Dy2B 49.5(5)
C52 C51 Dy2B 159.4(12)
C53 C52 C51 119.5(14)
C52 C53 C55 124.2(14)
C53 C55 C56 117.2(14)
N1 C56 C55 120.5(11)
N1 C56 C57 116.6(9)
C55 C56 C57 122.9(11)
N1 C56 Dy2B 22.2(5)
C55 C56 Dy2B 137.9(9)
C57 C56 Dy2B 97.2(7)
N2 C57 C58 120.2(11)
N2 C57 C56 117.6(10)
C58 C57 C56 122.1(11)
C57 C58 C59 119.0(13)
C60 C59 C58 118.1(12)
C61 C60 C59 120.1(13)
N2 C61 C60 123.9(12)
F8 C64 F7B 121.4(19)
F8 C64 F7A 98.4(14)
F7B C64 F7A 37.1(14)
F8 C64 F9B 89.1(17)
F7B C64 F9B 100(2)
F7A C64 F9B 132(2)
F8 C64 F9A 118.1(17)
F7B C64 F9A 65.3(18)
F7A C64 F9A 101.7(16)
F9B C64 F9A 37.1(15)
F8 C64 C15 116.9(15)
F7B C64 C15 114.2(18)
F7A C64 C15 109.3(13)
F9B C64 C15 109.2(17)
F9A C64 C15 110.1(14)
F16B C66 F17A 128(2)
F16B C66 F18A 67.9(17)
F17A C66 F18A 100(2)
F16B C66 F17B 117.7(17)
F17A C66 F17B 35.8(13)
F18A C66 F17B 132(2)
F16B C66 F18B 100(2)
F17A C66 F18B 66.1(18)
F18A C66 F18B 37.1(15)
F17B C66 F18B 101.4(17)
F16B C66 F16A 36.9(12)
F17A C66 F16A 115.0(19)
F18A C66 F16A 104.0(17)
F17B C66 F16A 88.3(14)
F18B C66 F16A 130.7(18)
F16B C66 C20 118.9(17)
F17A C66 C20 113.2(16)
F18A C66 C20 109.9(16)
F17B C66 C20 106.8(14)
F18B C66 C20 110.0(14)
F16A C66 C20 113.0(15)
F98 C70 F99 105(3)
F98 C70 F97 112(3)
F99 C70 F97 110(3)
F98 C70 C34 107(2)
F99 C70 C34 118(3)
F97 C70 C34 106(2)
C56 N1 C51 120.4(9)
C56 N1 Dy2B 141.5(8)
C51 N1 Dy2B 93.9(8)
C56 N1 Dy2A 120.8(7)
C51 N1 Dy2A 117.1(7)
Dy2B N1 Dy2A 23.5(2)
C61 N2 C57 118.5(10)
C61 N2 Dy2A 121.9(8)
C57 N2 Dy2A 119.3(7)
C50 N3 C46 118.0(10)
C50 N3 Dy1A 122.6(8)
C46 N3 Dy1A 119.0(7)
C45 N4 C41 120.6(10)
C45 N4 Dy1B 140.7(8)
C41 N4 Dy1B 94.1(8)
C45 N4 Dy1A 120.2(7)
C41 N4 Dy1A 117.7(8)
Dy1B N4 Dy1A 24.2(3)
C13 O1 Dy1A 133.1(8)
C15 O2 Dy1B 145.9(9)
C15 O2 Dy1A 130.4(8)
Dy1B O2 Dy1A 30.8(2)
C9 O3 Dy1B 162.5(9)
C9 O3 Dy1A 136.0(9)
Dy1B O3 Dy1A 30.94(16)
C7 O4 Dy1A 135.2(8)
C2 O5 Dy1A 134.4(9)
C4 O6 Dy1B 163.1(9)
C4 O6 Dy1A 132.3(9)
Dy1B O6 Dy1A 31.10(16)
C32 O7 Dy2A 132.8(10)
C34 O8 Dy2B 162.4(10)
C34 O8 Dy2A 136.5(10)
Dy2B O8 Dy2A 30.31(17)
C37 O9 Dy2A 134.2(10)
C39 O10 Dy2B 162.3(10)
C39 O10 Dy2A 132.4(10)
Dy2B O10 Dy2A 30.55(17)
C18 O11 Dy2A 134.9(9)
C20 O12 Dy2B 145.1(8)
C20 O12 Dy2A 129.5(7)
Dy2B O12 Dy2A 29.5(3)
F3B F1A F1B 119(4)
F3B F1A C5 60(3)
F1B F1A C5 65(3)
F3A F1B F1A 113(4)
F3A F1B C5 60(3)
F1A F1B C5 58(2)
F3A F2A C5 68(2)
F3A F2A F2B 124(3)
C5 F2A F2B 60(2)
F3B F2B C5 59(3)
F3B F2B F2A 111(4)
C5 F2B F2A 60(2)
F2A F3A F1B 124(4)
F2A F3A C5 63(2)
F1B F3A C5 66(3)
F1A F3B F2B 129(5)
F1A F3B C5 69(3)
F2B F3B C5 65(3)
F7B F7A C64 69(3)
F7A F7B C64 74(3)
F7A F7B F9A 133(4)
C64 F7B F9A 60.1(18)
F9B F9A C64 69(3)
F9B F9A F7B 119(4)
C64 F9A F7B 54.6(16)
F9A F9B C64 74(3)
F10B F10A C10 70(3)
F10B F10A F12B 128(4)
C10 F10A F12B 61(2)
F10A F10B F12A 122(4)
F10A F10B C10 63(3)
F12A F10B C10 63(3)
F11B F11A F12B 130(5)
F11B F11A C10 69(3)
F12B F11A C10 61(2)
F11A F11B C10 71(3)
F11A F11B F12A 120(4)
C10 F11B F12A 57(2)
F10B F12A C10 62(2)
F10B F12A F11B 111(3)
C10 F12A F11B 55.3(19)
F11A F12B C10 60(2)
F11A F12B F10A 106(4)
C10 F12B F10A 55(2)
F14B F13A C40 74(4)
F14B F13A F13B 142(6)
C40 F13A F13B 69(4)
F13A F13B C40 53(3)
F13A F13B F14A 103(4)
C40 F13B F14A 57(2)
F15B F14A C40 66(3)
F15B F14A F13B 123(4)
C40 F14A F13B 58(2)
F13A F14B C40 60(4)
F13A F14B F15A 113(5)
C40 F14B F15A 58(3)
C40 F15A F15B 60(2)
C40 F15A F14B 58(2)
F15B F15A F14B 113(3)
F14A F15B C40 70(3)
F14A F15B F15A 125(4)
C40 F15B F15A 59(2)
F16B F16A C66 60(2)
F16A F16B C66 83(3)
F16A F16B F18A 142(3)
C66 F16B F18A 60.4(18)
F17B F17A C66 76(3)
F17B F17A F18B 134(4)
C66 F17A F18B 59.0(18)
F17A F17B C66 68(3)
F18B F18A C66 72(3)
F18B F18A F16B 117(4)
C66 F18A F16B 51.8(15)
F18A F18B C66 70(3)
F18A F18B F17A 121(4)
C66 F18B F17A 54.9(16)
Dy1B Dy1A O2 44.8(4)
Dy1B Dy1A O3 71.5(3)
O2 Dy1A O3 76.9(3)
Dy1B Dy1A O6 69.6(3)
O2 Dy1A O6 76.5(3)
O3 Dy1A O6 141.1(3)
Dy1B Dy1A O4 143.2(3)
O2 Dy1A O4 121.6(3)
O3 Dy1A O4 71.9(3)
O6 Dy1A O4 147.0(3)
Dy1B Dy1A O1 115.4(4)
O2 Dy1A O1 73.5(3)
O3 Dy1A O1 117.6(3)
O6 Dy1A O1 80.9(3)
O4 Dy1A O1 79.1(3)
Dy1B Dy1A O5 136.4(4)
O2 Dy1A O5 140.0(3)
O3 Dy1A O5 142.1(3)
O6 Dy1A O5 72.2(3)
O4 Dy1A O5 78.0(3)
O1 Dy1A O5 77.5(3)
Dy1B Dy1A N3 97.6(4)
O2 Dy1A N3 140.1(3)
O3 Dy1A N3 78.1(3)
O6 Dy1A N3 106.0(3)
O4 Dy1A N3 78.2(3)
O1 Dy1A N3 146.2(3)
O5 Dy1A N3 73.6(3)
Dy1B Dy1A N4 34.6(4)
O2 Dy1A N4 79.4(3)
O3 Dy1A N4 72.2(3)
O6 Dy1A N4 75.3(3)
O4 Dy1A N4 131.7(3)
O1 Dy1A N4 147.3(3)
O5 Dy1A N4 114.9(3)
N3 Dy1A N4 63.6(3)
Dy1A Dy1B O2 104.4(5)
Dy1A Dy1B N4 121.2(6)
O2 Dy1B N4 134.2(5)
Dy1A Dy1B O6 79.3(3)
O2 Dy1B O6 93.8(4)
N4 Dy1B O6 98.5(5)
Dy1A Dy1B O3 77.6(3)
O2 Dy1B O3 93.0(5)
N4 Dy1B O3 92.5(5)
O6 Dy1B O3 156.8(4)
Dy1A Dy1B C41 157.2(7)
O2 Dy1B C41 97.8(5)
N4 Dy1B C41 37.7(5)
O6 Dy1B C41 94.1(5)
O3 Dy1B C41 106.8(5)
Dy1A Dy1B C15 100.9(5)
O2 Dy1B C15 14.3(4)
N4 Dy1B C15 137.0(5)
O6 Dy1B C15 79.5(4)
O3 Dy1B C15 105.9(4)
C41 Dy1B C15 99.4(5)
Dy1A Dy1B C45 107.3(5)
O2 Dy1B C45 144.6(4)
N4 Dy1B C45 17.1(4)
O6 Dy1B C45 107.0(4)
O3 Dy1B C45 79.1(4)
C41 Dy1B C45 53.4(4)
C15 Dy1B C45 151.8(4)
Dy2B Dy2A O10 69.3(3)
Dy2B Dy2A O8 71.5(3)
O10 Dy2A O8 140.7(3)
Dy2B Dy2A O12 43.6(5)
O10 Dy2A O12 76.2(3)
O8 Dy2A O12 76.6(3)
Dy2B Dy2A O11 114.4(5)
O10 Dy2A O11 82.1(3)
O8 Dy2A O11 116.2(3)
O12 Dy2A O11 73.4(3)
Dy2B Dy2A O9 136.9(4)
O10 Dy2A O9 71.8(3)
O8 Dy2A O9 143.4(3)
O12 Dy2A O9 138.8(3)
O11 Dy2A O9 77.0(3)
Dy2B Dy2A O7 143.0(3)
O10 Dy2A O7 147.5(3)
O8 Dy2A O7 71.7(3)
O12 Dy2A O7 122.6(3)
O11 Dy2A O7 79.4(3)
O9 Dy2A O7 78.2(3)
Dy2B Dy2A N2 98.7(5)
O10 Dy2A N2 104.9(3)
O8 Dy2A N2 79.5(3)
O12 Dy2A N2 140.4(3)
O11 Dy2A N2 146.1(3)
O9 Dy2A N2 74.1(3)
O7 Dy2A N2 77.8(3)
Dy2B Dy2A N1 36.0(5)
O10 Dy2A N1 75.7(3)
O8 Dy2A N1 71.8(3)
O12 Dy2A N1 79.4(3)
O11 Dy2A N1 148.3(3)
O9 Dy2A N1 115.9(3)
O7 Dy2A N1 130.3(3)
N2 Dy2A N1 63.2(3)
Dy2A Dy2B O12 107.0(7)
Dy2A Dy2B N1 120.5(6)
O12 Dy2B N1 132.2(5)
Dy2A Dy2B O10 80.2(3)
O12 Dy2B O10 94.4(5)
N1 Dy2B O10 98.4(5)
Dy2A Dy2B O8 78.2(3)
O12 Dy2B O8 93.4(5)
N1 Dy2B O8 91.2(5)
O10 Dy2B O8 158.3(4)
Dy2A Dy2B C51 156.2(8)
O12 Dy2B C51 96.6(5)
N1 Dy2B C51 36.6(5)
O10 Dy2B C51 95.5(5)
O8 Dy2B C51 103.6(5)
Dy2A Dy2B C20 102.4(6)
O12 Dy2B C20 14.9(4)
N1 Dy2B C20 136.3(4)
O10 Dy2B C20 79.6(4)
O8 Dy2B C20 106.5(5)
C51 Dy2B C20 99.8(5)
Dy2A Dy2B C56 106.7(5)
O12 Dy2B C56 143.1(4)
N1 Dy2B C56 16.3(4)
O10 Dy2B C56 105.7(5)
O8 Dy2B C56 79.2(4)
C51 Dy2B C56 51.7(5)
C20 Dy2B C56 150.9(4)

loop_
_geom_bond_atom_site_label_1
_geom_bond_atom_site_label_2
_geom_bond_distance
C1 C2 1.49(2)
C2 O5 1.242(15)
C2 C3 1.40(2)
C3 C4 1.39(2)
C4 O6 1.251(15)
C4 C5 1.49(2)
C5 F3B 1.23(5)
C5 F2A 1.30(3)
C5 F2B 1.30(3)
C5 F1A 1.33(3)
C5 F3A 1.34(3)
C5 F1B 1.42(5)
C6 C7 1.586(19)
C7 O4 1.236(14)
C7 C8 1.41(2)
C8 C9 1.41(2)
C9 O3 1.213(15)
C9 C10 1.46(2)
C10 F10A 1.24(3)
C10 F11B 1.31(4)
C10 F10B 1.31(4)
C10 F11A 1.32(3)
C10 F12B 1.33(4)
C10 F12A 1.33(3)
C11 C13 1.553(18)
C13 O1 1.252(14)
C13 C14 1.393(18)
C14 C15 1.39(2)
C15 O2 1.230(19)
C15 C64 1.521(18)
C15 Dy1B 2.79(2)
C17 C18 1.523(19)
C18 O11 1.268(14)
C18 C19 1.375(19)
C19 C20 1.408(18)
C20 O12 1.252(14)
C20 C66 1.528(18)
C20 Dy2B 2.792(14)
C31 C32 1.66(2)
C32 O7 1.262(17)
C32 C33 1.40(2)
C33 C34 1.41(2)
C34 O8 1.219(15)
C34 C70 1.46(3)
C36 C37 1.57(2)
C37 O9 1.248(16)
C37 C38 1.40(2)
C38 C39 1.37(2)
C39 O10 1.280(17)
C39 C40 1.51(3)
C40 F13A 1.18(5)
C40 F15A 1.30(4)
C40 F14B 1.30(4)
C40 F15B 1.32(4)
C40 F14A 1.36(3)
C40 F13B 1.37(5)
C41 N4 1.388(14)
C41 C42 1.40(2)
C41 Dy1B 2.266(13)
C42 C43 1.35(2)
C43 C44 1.34(2)
C44 C45 1.443(17)
C45 N4 1.325(15)
C45 C46 1.456(16)
C45 Dy1B 2.847(14)
C46 N3 1.371(14)
C46 C47 1.392(17)
C47 C48 1.38(2)
C48 C49 1.39(2)
C49 C50 1.304(18)
C50 N3 1.313(15)
C51 N1 1.377(14)
C51 C52 1.431(19)
C51 Dy2B 2.305(13)
C52 C53 1.29(2)
C53 C55 1.31(2)
C55 C56 1.455(16)
C56 N1 1.303(14)
C56 C57 1.465(16)
C56 Dy2B 2.893(15)
C57 N2 1.372(14)
C57 C58 1.391(16)
C58 C59 1.40(2)
C59 C60 1.365(19)
C60 C61 1.340(17)
C61 N2 1.310(15)
C64 F8 1.288(19)
C64 F7B 1.29(3)
C64 F7A 1.33(2)
C64 F9B 1.34(3)
C64 F9A 1.38(3)
C66 F16B 1.24(3)
C66 F17A 1.32(3)
C66 F18A 1.37(3)
C66 F17B 1.38(2)
C66 F18B 1.39(3)
C66 F16A 1.42(2)
C70 F98 1.260(18)
C70 F99 1.28(2)
C70 F97 1.288(18)
N1 Dy2B 1.758(13)
N1 Dy2A 2.578(8)
N2 Dy2A 2.549(9)
N3 Dy1A 2.546(9)
N4 Dy1B 1.695(11)
N4 Dy1A 2.553(9)
O1 Dy1A 2.357(8)
O2 Dy1B 1.688(11)
O2 Dy1A 2.318(7)
O3 Dy1B 2.258(9)
O3 Dy1A 2.325(8)
O4 Dy1A 2.331(7)
O5 Dy1A 2.369(8)
O6 Dy1B 2.221(9)
O6 Dy1A 2.328(8)
O7 Dy2A 2.358(8)
O8 Dy2B 2.243(9)
O8 Dy2A 2.317(8)
O9 Dy2A 2.357(8)
O10 Dy2B 2.198(9)
O10 Dy2A 2.315(8)
O11 Dy2A 2.339(8)
O12 Dy2B 1.672(11)
O12 Dy2A 2.321(7)
F1A F3B 1.11(5)
F1A F1B 1.32(5)
F1B F3A 1.25(4)
F2A F3A 1.10(3)
F2A F2B 1.30(4)
F2B F3B 1.19(5)
F7A F7B 0.84(3)
F7B F9A 1.44(4)
F9A F9B 0.86(3)
F10A F10B 1.03(4)
F10A F12B 1.36(5)
F10B F12A 1.22(4)
F11A F11B 0.89(4)
F11A F12B 1.30(5)
F11B F12A 1.48(4)
F13A F14B 0.98(5)
F13A F13B 1.24(5)
F13B F14A 1.46(4)
F14A F15B 0.99(4)
F14B F15A 1.38(5)
F15A F15B 1.34(4)
F16A F16B 0.86(3)
F16B F18A 1.46(3)
F17A F17B 0.83(3)
F17A F18B 1.48(4)
F18A F18B 0.88(3)
Dy1A Dy1B 1.224(5)
Dy2A Dy2B 1.194(5)
